data_4312962
loop_
_publ_author_name
'Natesan Thirupathi'
'Xiaodong Liu'
'John G. Verkade'

_publ_section_title
;
 Reactions of Tris(amino)phosphines with Arylsulfonyl Azides: Product
 Dependency on Tris(amino)phosphine Structure
;
_journal_name_full 'Inorganic Chemistry'
_journal_page_first 389
_journal_page_last 397
_journal_paper_doi 10.1021/ic025920s
_journal_volume 42
_journal_year 2003
_chemical_formula_sum 'C16 H29 N7 O3.5 P S'
_chemical_formula_weight 438.49
_chemical_name_systematic
;
  ?
;
_space_group_IT_number 2
_symmetry_cell_setting triclinic
_symmetry_space_group_name_Hall '-P 1'
_symmetry_space_group_name_H-M 'P -1'
_atom_sites_solution_hydrogens geom
_atom_sites_solution_primary direct
_atom_sites_solution_secondary difmap
_audit_creation_method SHELXL-97
_cell_angle_alpha 73.3363(10)
_cell_angle_beta 84.5807(10)
_cell_angle_gamma 85.4542(10)
_cell_formula_units_Z 4
_cell_length_a 10.7246(5)
_cell_length_b 13.0474(6)
_cell_length_c 15.5374(7)
_cell_measurement_temperature 173(2)
_cell_volume 2070.40(16)
_computing_structure_refinement 'SHELXL-97 (Sheldrick, 1997)'
_computing_structure_solution 'SHELXS-97 (Sheldrick, 1990)'
_diffrn_ambient_temperature 173(2)
_diffrn_measured_fraction_theta_full 0.991
_diffrn_measured_fraction_theta_max 0.991
_diffrn_radiation_monochromator graphite
_diffrn_radiation_source 'fine-focus sealed tube'
_diffrn_radiation_type MoK\a
_diffrn_radiation_wavelength 0.71073
_diffrn_reflns_av_R_equivalents 0.0000
_diffrn_reflns_av_sigmaI/netI 0.0404
_diffrn_reflns_limit_h_max 13
_diffrn_reflns_limit_h_min -13
_diffrn_reflns_limit_k_max 16
_diffrn_reflns_limit_k_min -15
_diffrn_reflns_limit_l_max 19
_diffrn_reflns_limit_l_min 0
_diffrn_reflns_number 8403
_diffrn_reflns_theta_full 26.37
_diffrn_reflns_theta_max 26.37
_diffrn_reflns_theta_min 1.37
_exptl_absorpt_coefficient_mu 0.270
_exptl_absorpt_correction_T_max 0.9735
_exptl_absorpt_correction_T_min 0.8770
_exptl_crystal_density_diffrn 1.407
_exptl_crystal_density_method 'not measured'
_exptl_crystal_F_000 932
_exptl_crystal_size_max 0.50
_exptl_crystal_size_mid 0.50
_exptl_crystal_size_min 0.10
_refine_diff_density_max 0.419
_refine_diff_density_min -0.336
_refine_diff_density_rms 0.056
_refine_ls_extinction_method none
_refine_ls_goodness_of_fit_ref 1.073
_refine_ls_hydrogen_treatment mixed
_refine_ls_matrix_type full
_refine_ls_number_parameters 530
_refine_ls_number_reflns 8403
_refine_ls_number_restraints 2
_refine_ls_restrained_S_all 1.073
_refine_ls_R_factor_all 0.0595
_refine_ls_R_factor_gt 0.0420
_refine_ls_shift/su_max 0.005
_refine_ls_shift/su_mean 0.001
_refine_ls_structure_factor_coef Fsqd
_refine_ls_weighting_details 'calc w=1/[\s^2^(Fo^2^)+(0.0720P)^2^+0.0000P] where P=(Fo^2^+2Fc^2^)/3'
_refine_ls_weighting_scheme calc
_refine_ls_wR_factor_gt 0.1180
_refine_ls_wR_factor_ref 0.1258
_reflns_number_gt 6309
_reflns_number_total 8403
_reflns_threshold_expression >2sigma(I)
_cod_data_source_file ic025920s_s1.cif
_cod_data_source_block ver38
_cod_original_formula_sum 'C16 H29 N7 O3.50 P S'
_cod_database_code 4312962

loop_
_symmetry_equiv_pos_as_xyz
'x, y, z'
'-x, -y, -z'

loop_
_atom_site_label
_atom_site_type_symbol
_atom_site_fract_x
_atom_site_fract_y
_atom_site_fract_z
_atom_site_U_iso_or_equiv
_atom_site_adp_type
_atom_site_occupancy
_atom_site_symmetry_multiplicity
_atom_site_calc_flag
_atom_site_refinement_flags
_atom_site_disorder_assembly
_atom_site_disorder_group
S1 S 0.26229(5) 0.33475(4) 0.15997(4) 0.02893(14) Uani 1 1 d . . .
S2 S 0.72895(5) 0.84003(4) 0.17047(3) 0.02649(14) Uani 1 1 d . . .
P1 P 0.71397(5) 0.39051(4) 0.23426(3) 0.02021(13) Uani 1 1 d . . .
P2 P 0.23648(5) 0.88616(4) 0.22757(3) 0.02103(13) Uani 1 1 d . . .
O1 O 0.37611(15) 0.30822(14) 0.11084(10) 0.0437(4) Uani 1 1 d . . .
O2 O 0.15014(15) 0.30234(13) 0.13134(10) 0.0401(4) Uani 1 1 d . . .
O3 O 0.25207(17) 0.44548(12) 0.16232(11) 0.0462(4) Uani 1 1 d . . .
O4 O 0.83619(16) 0.81165(13) 0.11600(10) 0.0453(4) Uani 1 1 d . . .
O5 O 0.61057(15) 0.81195(12) 0.14802(10) 0.0366(4) Uani 1 1 d . . .
O6 O 0.72856(15) 0.95069(11) 0.17241(11) 0.0372(4) Uani 1 1 d . . .
O7 O -0.00225(16) 0.26275(14) 0.00589(12) 0.0396(4) Uani 1 1 d D . .
N1 N 0.70232(16) 0.28482(13) 0.19633(11) 0.0235(4) Uani 1 1 d . . .
N2 N 0.58860(16) 0.46779(13) 0.25093(11) 0.0263(4) Uani 1 1 d . . .
N3 N 0.85684(16) 0.43244(14) 0.23697(11) 0.0270(4) Uani 1 1 d . . .
N4 N 0.71885(15) 0.47349(13) 0.10864(11) 0.0222(4) Uani 1 1 d . . .
N5 N 0.70035(17) 0.31437(15) 0.34849(11) 0.0306(4) Uani 1 1 d . . .
N6 N 0.78584(19) 0.25796(16) 0.38803(12) 0.0382(5) Uani 1 1 d . . .
N7 N 0.8579(2) 0.2042(2) 0.43153(15) 0.0588(7) Uani 1 1 d . . .
N8 N 0.25641(16) 0.77376(13) 0.19443(11) 0.0247(4) Uani 1 1 d . . .
N9 N 0.35768(16) 0.95308(14) 0.23679(11) 0.0273(4) Uani 1 1 d . . .
N10 N 0.09105(15) 0.94210(13) 0.23144(11) 0.0272(4) Uani 1 1 d . . .
N11 N 0.25202(15) 0.96360(13) 0.10019(11) 0.0236(4) Uani 1 1 d . . .
N12 N 0.21764(17) 0.81783(14) 0.34337(11) 0.0295(4) Uani 1 1 d . . .
N13 N 0.28902(18) 0.74332(15) 0.38069(12) 0.0310(4) Uani 1 1 d . . .
N14 N 0.3483(2) 0.67377(17) 0.42223(13) 0.0443(5) Uani 1 1 d . . .
C1 C 0.7350(2) 0.17293(17) 0.24405(16) 0.0410(6) Uani 1 1 d . . .
H1A H 0.7270 0.1275 0.2047 0.061 Uiso 1 1 calc R . .
H1B H 0.6784 0.1501 0.2985 0.061 Uiso 1 1 calc R . .
H1C H 0.8217 0.1665 0.2609 0.061 Uiso 1 1 calc R . .
C2 C 0.6864(2) 0.29899(16) 0.10066(13) 0.0277(5) Uani 1 1 d . . .
H2A H 0.6205 0.2533 0.0942 0.033 Uiso 1 1 calc R . .
H2B H 0.7658 0.2793 0.0698 0.033 Uiso 1 1 calc R . .
C3 C 0.6489(2) 0.41591(16) 0.06064(14) 0.0291(5) Uani 1 1 d . . .
H3A H 0.6726 0.4387 -0.0049 0.035 Uiso 1 1 calc R . .
H3B H 0.5573 0.4295 0.0707 0.035 Uiso 1 1 calc R . .
C4 C 0.4986(2) 0.45369(18) 0.32988(15) 0.0353(5) Uani 1 1 d . . .
H4A H 0.4950 0.5173 0.3518 0.053 Uiso 1 1 calc R . .
H4B H 0.5252 0.3905 0.3774 0.053 Uiso 1 1 calc R . .
H4C H 0.4154 0.4439 0.3132 0.053 Uiso 1 1 calc R . .
C5 C 0.5481(2) 0.55717(16) 0.17572(14) 0.0293(5) Uani 1 1 d . . .
H5A H 0.5219 0.6209 0.1969 0.035 Uiso 1 1 calc R . .
H5B H 0.4762 0.5375 0.1494 0.035 Uiso 1 1 calc R . .
C6 C 0.6580(2) 0.58117(16) 0.10635(14) 0.0287(5) Uani 1 1 d . . .
H6A H 0.6294 0.6182 0.0459 0.034 Uiso 1 1 calc R . .
H6B H 0.7166 0.6265 0.1223 0.034 Uiso 1 1 calc R . .
C7 C 0.8952(2) 0.4634(2) 0.31409(16) 0.0445(6) Uani 1 1 d . . .
H7A H 0.9782 0.4299 0.3296 0.067 Uiso 1 1 calc R . .
H7B H 0.8342 0.4394 0.3658 0.067 Uiso 1 1 calc R . .
H7C H 0.8986 0.5415 0.2982 0.067 Uiso 1 1 calc R . .
C8 C 0.9198(2) 0.49521(18) 0.15223(14) 0.0320(5) Uani 1 1 d . . .
H8A H 1.0093 0.4706 0.1478 0.038 Uiso 1 1 calc R . .
H8B H 0.9150 0.5721 0.1498 0.038 Uiso 1 1 calc R . .
C9 C 0.85422(19) 0.47912(17) 0.07605(14) 0.0301(5) Uani 1 1 d . . .
H9A H 0.8668 0.5397 0.0211 0.036 Uiso 1 1 calc R . .
H9B H 0.8863 0.4119 0.0622 0.036 Uiso 1 1 calc R . .
C10 C 0.27320(19) 0.25530(15) 0.27316(13) 0.0243(4) Uani 1 1 d . . .
C11 C 0.1665(2) 0.22030(18) 0.32798(14) 0.0322(5) Uani 1 1 d . . .
H11 H 0.0862 0.2382 0.3050 0.039 Uiso 1 1 calc R . .
C12 C 0.1768(2) 0.15921(18) 0.41635(15) 0.0342(5) Uani 1 1 d . . .
H12 H 0.1032 0.1344 0.4530 0.041 Uiso 1 1 calc R . .
C13 C 0.2929(2) 0.13349(16) 0.45233(14) 0.0282(5) Uani 1 1 d . . .
C14 C 0.3982(2) 0.17154(17) 0.39712(14) 0.0321(5) Uani 1 1 d . . .
H14 H 0.4782 0.1567 0.4209 0.038 Uiso 1 1 calc R . .
C15 C 0.3896(2) 0.23040(17) 0.30847(14) 0.0300(5) Uani 1 1 d . . .
H15 H 0.4635 0.2540 0.2715 0.036 Uiso 1 1 calc R . .
C16 C 0.3036(2) 0.06635(19) 0.54813(15) 0.0419(6) Uani 1 1 d . . .
H16A H 0.2940 0.1128 0.5882 0.063 Uiso 1 1 calc R . .
H16B H 0.3861 0.0278 0.5536 0.063 Uiso 1 1 calc R . .
H16C H 0.2378 0.0147 0.5650 0.063 Uiso 1 1 calc R . .
C17 C 0.1861(2) 0.67722(17) 0.23599(15) 0.0369(6) Uani 1 1 d . . .
H17A H 0.1189 0.6749 0.1981 0.055 Uiso 1 1 calc R . .
H17B H 0.1497 0.6791 0.2958 0.055 Uiso 1 1 calc R . .
H17C H 0.2430 0.6134 0.2417 0.055 Uiso 1 1 calc R . .
C18 C 0.2937(2) 0.78195(17) 0.09930(13) 0.0313(5) Uani 1 1 d . . .
H18A H 0.2223 0.7673 0.0694 0.038 Uiso 1 1 calc R . .
H18B H 0.3637 0.7291 0.0946 0.038 Uiso 1 1 calc R . .
C19 C 0.3345(2) 0.89466(17) 0.05482(14) 0.0305(5) Uani 1 1 d . . .
H19A H 0.4237 0.9002 0.0635 0.037 Uiso 1 1 calc R . .
H19B H 0.3232 0.9156 -0.0106 0.037 Uiso 1 1 calc R . .
C20 C 0.4307(2) 0.93375(19) 0.31614(15) 0.0384(6) Uani 1 1 d . . .
H20A H 0.4900 0.9903 0.3058 0.058 Uiso 1 1 calc R . .
H20B H 0.4771 0.8640 0.3262 0.058 Uiso 1 1 calc R . .
H20C H 0.3737 0.9341 0.3692 0.058 Uiso 1 1 calc R . .
C21 C 0.4081(2) 1.03659(17) 0.15926(14) 0.0304(5) Uani 1 1 d . . .
H21A H 0.4867 1.0094 0.1324 0.037 Uiso 1 1 calc R . .
H21B H 0.4265 1.0998 0.1781 0.037 Uiso 1 1 calc R . .
C22 C 0.3094(2) 1.06649(16) 0.09192(14) 0.0295(5) Uani 1 1 d . . .
H22A H 0.2460 1.1195 0.1067 0.035 Uiso 1 1 calc R . .
H22B H 0.3477 1.0968 0.0301 0.035 Uiso 1 1 calc R . .
C23 C 0.0309(2) 0.97380(19) 0.30943(16) 0.0419(6) Uani 1 1 d . . .
H23A H 0.0591 1.0437 0.3085 0.063 Uiso 1 1 calc R . .
H23B H 0.0537 0.9203 0.3650 0.063 Uiso 1 1 calc R . .
H23C H -0.0604 0.9785 0.3068 0.063 Uiso 1 1 calc R . .
C24 C 0.0428(2) 1.00836(17) 0.14720(14) 0.0331(5) Uani 1 1 d . . .
H24A H 0.0482 1.0852 0.1424 0.040 Uiso 1 1 calc R . .
H24B H -0.0460 0.9943 0.1451 0.040 Uiso 1 1 calc R . .
C25 C 0.12205(19) 0.97976(17) 0.07098(14) 0.0310(5) Uani 1 1 d . . .
H25A H 0.0946 0.9135 0.0614 0.037 Uiso 1 1 calc R . .
H25B H 0.1166 1.0384 0.0143 0.037 Uiso 1 1 calc R . .
C26 C 0.75262(19) 0.75941(16) 0.28178(13) 0.0231(4) Uani 1 1 d . . .
C27 C 0.8685(2) 0.75710(17) 0.31597(14) 0.0293(5) Uani 1 1 d . . .
H27 H 0.9336 0.7979 0.2795 0.035 Uiso 1 1 calc R . .
C28 C 0.8896(2) 0.69621(17) 0.40225(14) 0.0310(5) Uani 1 1 d . . .
H28 H 0.9690 0.6960 0.4247 0.037 Uiso 1 1 calc R . .
C29 C 0.7962(2) 0.63476(17) 0.45728(14) 0.0282(5) Uani 1 1 d . . .
C30 C 0.6808(2) 0.63767(18) 0.42258(14) 0.0315(5) Uani 1 1 d . . .
H30 H 0.6157 0.5967 0.4589 0.038 Uiso 1 1 calc R . .
C31 C 0.6588(2) 0.69941(17) 0.33571(14) 0.0283(5) Uani 1 1 d . . .
H31 H 0.5791 0.7004 0.3133 0.034 Uiso 1 1 calc R . .
C32 C 0.8208(2) 0.56620(19) 0.55043(15) 0.0407(6) Uani 1 1 d . . .
H32A H 0.8106 0.6104 0.5923 0.061 Uiso 1 1 calc R . .
H32B H 0.9066 0.5342 0.5502 0.061 Uiso 1 1 calc R . .
H32C H 0.7612 0.5093 0.5695 0.061 Uiso 1 1 calc R . .
H7WA H 0.0464(16) 0.2482(17) -0.0351(10) 0.033(7) Uiso 1 1 d D . .
H7WB H 0.0455(18) 0.276(2) 0.0406(13) 0.048(8) Uiso 1 1 d D . .

loop_
_atom_site_aniso_label
_atom_site_aniso_U_11
_atom_site_aniso_U_22
_atom_site_aniso_U_33
_atom_site_aniso_U_23
_atom_site_aniso_U_13
_atom_site_aniso_U_12
S1 0.0319(3) 0.0250(3) 0.0266(3) -0.0018(2) -0.0037(2) -0.0005(2)
S2 0.0309(3) 0.0202(3) 0.0260(3) -0.0036(2) -0.0013(2) 0.0012(2)
P1 0.0197(3) 0.0194(3) 0.0202(3) -0.0048(2) -0.0001(2) 0.0018(2)
P2 0.0207(3) 0.0183(3) 0.0220(3) -0.0031(2) -0.0016(2) 0.0011(2)
O1 0.0386(10) 0.0527(11) 0.0287(9) 0.0022(8) 0.0046(7) 0.0033(8)
O2 0.0414(10) 0.0440(10) 0.0343(9) -0.0062(8) -0.0126(7) -0.0041(8)
O3 0.0646(12) 0.0223(9) 0.0480(10) -0.0019(8) -0.0115(9) -0.0017(8)
O4 0.0506(11) 0.0486(11) 0.0276(9) -0.0043(8) 0.0073(8) 0.0149(8)
O5 0.0419(10) 0.0291(9) 0.0368(9) -0.0019(7) -0.0148(7) -0.0033(7)
O6 0.0419(10) 0.0199(8) 0.0477(10) -0.0053(7) -0.0056(8) -0.0019(7)
O7 0.0315(10) 0.0447(10) 0.0440(11) -0.0165(9) -0.0021(8) 0.0034(8)
N1 0.0280(9) 0.0171(9) 0.0232(9) -0.0035(7) -0.0001(7) 0.0007(7)
N2 0.0258(9) 0.0237(9) 0.0267(9) -0.0057(8) 0.0020(7) 0.0051(7)
N3 0.0224(9) 0.0304(10) 0.0290(10) -0.0092(8) -0.0036(7) -0.0016(7)
N4 0.0246(9) 0.0182(8) 0.0217(9) -0.0033(7) -0.0002(7) 0.0007(7)
N5 0.0294(10) 0.0348(11) 0.0231(9) -0.0028(8) -0.0026(8) 0.0061(8)
N6 0.0396(12) 0.0427(12) 0.0255(10) 0.0001(9) -0.0007(9) 0.0009(10)
N7 0.0462(14) 0.0696(17) 0.0436(13) 0.0099(12) -0.0133(11) 0.0129(12)
N8 0.0303(10) 0.0191(9) 0.0232(9) -0.0038(7) -0.0014(7) -0.0007(7)
N9 0.0264(10) 0.0267(10) 0.0285(10) -0.0052(8) -0.0069(8) -0.0025(7)
N10 0.0203(9) 0.0235(9) 0.0327(10) -0.0022(8) 0.0014(7) 0.0038(7)
N11 0.0206(9) 0.0211(9) 0.0258(9) -0.0010(7) -0.0035(7) -0.0009(7)
N12 0.0333(10) 0.0274(10) 0.0233(9) -0.0026(8) 0.0003(8) 0.0061(8)
N13 0.0356(11) 0.0314(11) 0.0234(10) -0.0051(8) 0.0030(8) -0.0027(9)
N14 0.0467(13) 0.0400(13) 0.0365(12) 0.0038(10) -0.0086(10) 0.0076(10)
C1 0.0578(16) 0.0205(12) 0.0424(14) -0.0063(10) -0.0090(12) 0.0081(11)
C2 0.0319(12) 0.0262(11) 0.0272(11) -0.0114(9) -0.0003(9) -0.0024(9)
C3 0.0345(12) 0.0283(12) 0.0247(11) -0.0075(9) -0.0039(9) -0.0005(9)
C4 0.0328(13) 0.0294(12) 0.0411(14) -0.0120(10) 0.0137(10) 0.0015(10)
C5 0.0281(12) 0.0237(11) 0.0351(12) -0.0074(9) -0.0067(9) 0.0064(9)
C6 0.0317(12) 0.0190(10) 0.0319(12) -0.0026(9) -0.0044(9) 0.0038(9)
C7 0.0460(15) 0.0494(16) 0.0471(15) -0.0229(13) -0.0153(12) -0.0075(12)
C8 0.0217(11) 0.0301(12) 0.0402(13) -0.0047(10) 0.0025(9) -0.0037(9)
C9 0.0267(12) 0.0267(12) 0.0325(12) -0.0046(9) 0.0084(9) -0.0026(9)
C10 0.0292(11) 0.0177(10) 0.0253(11) -0.0047(9) -0.0024(9) -0.0017(8)
C11 0.0266(12) 0.0347(13) 0.0332(12) -0.0054(10) -0.0043(9) -0.0025(10)
C12 0.0316(13) 0.0376(13) 0.0300(12) -0.0043(10) 0.0031(10) -0.0072(10)
C13 0.0360(13) 0.0218(11) 0.0263(11) -0.0065(9) -0.0027(9) 0.0015(9)
C14 0.0290(12) 0.0335(13) 0.0322(12) -0.0066(10) -0.0064(9) 0.0025(10)
C15 0.0259(11) 0.0292(12) 0.0321(12) -0.0050(10) 0.0004(9) -0.0025(9)
C16 0.0525(16) 0.0387(14) 0.0285(13) -0.0014(11) -0.0034(11) 0.0040(12)
C17 0.0456(14) 0.0242(12) 0.0393(14) -0.0059(10) -0.0001(11) -0.0077(10)
C18 0.0407(13) 0.0287(12) 0.0243(11) -0.0089(9) -0.0030(10) 0.0052(10)
C19 0.0321(12) 0.0338(13) 0.0224(11) -0.0048(9) 0.0002(9) 0.0028(10)
C20 0.0451(14) 0.0323(13) 0.0396(14) -0.0068(11) -0.0196(11) -0.0063(11)
C21 0.0239(11) 0.0268(12) 0.0379(13) -0.0031(10) -0.0034(9) -0.0062(9)
C22 0.0275(11) 0.0216(11) 0.0338(12) 0.0027(9) -0.0030(9) -0.0053(9)
C23 0.0371(14) 0.0376(14) 0.0501(15) -0.0172(12) 0.0071(11) 0.0090(11)
C24 0.0219(11) 0.0274(12) 0.0427(14) 0.0016(10) -0.0044(10) 0.0014(9)
C25 0.0253(11) 0.0286(12) 0.0334(12) 0.0033(10) -0.0120(9) -0.0004(9)
C26 0.0249(11) 0.0207(10) 0.0238(11) -0.0078(9) 0.0007(8) 0.0003(8)
C27 0.0259(11) 0.0272(12) 0.0320(12) -0.0043(10) 0.0022(9) -0.0054(9)
C28 0.0261(12) 0.0349(13) 0.0332(12) -0.0104(10) -0.0049(9) -0.0031(9)
C29 0.0325(12) 0.0279(11) 0.0243(11) -0.0078(9) -0.0015(9) -0.0016(9)
C30 0.0335(13) 0.0329(12) 0.0262(11) -0.0050(10) 0.0036(9) -0.0098(10)
C31 0.0247(11) 0.0324(12) 0.0281(11) -0.0083(10) -0.0027(9) -0.0031(9)
C32 0.0484(15) 0.0397(14) 0.0309(13) -0.0033(11) -0.0069(11) -0.0043(11)

loop_
_atom_type_symbol
_atom_type_description
_atom_type_scat_dispersion_real
_atom_type_scat_dispersion_imag
_atom_type_scat_source
C C 0.0033 0.0016 'International Tables Vol C Tables 4.2.6.8 and 6.1.1.4'
H H 0.0000 0.0000 'International Tables Vol C Tables 4.2.6.8 and 6.1.1.4'
N N 0.0061 0.0033 'International Tables Vol C Tables 4.2.6.8 and 6.1.1.4'
O O 0.0106 0.0060 'International Tables Vol C Tables 4.2.6.8 and 6.1.1.4'
P P 0.1023 0.0942 'International Tables Vol C Tables 4.2.6.8 and 6.1.1.4'
S S 0.1246 0.1234 'International Tables Vol C Tables 4.2.6.8 and 6.1.1.4'

loop_
_geom_angle_atom_site_label_1
_geom_angle_atom_site_label_2
_geom_angle_atom_site_label_3
_geom_angle
_geom_angle_site_symmetry_1
_geom_angle_site_symmetry_3
_geom_angle_publ_flag
O1 S1 O3 113.15(10) . . ?
O1 S1 O2 112.84(10) . . ?
O3 S1 O2 112.82(10) . . ?
O1 S1 C10 105.72(9) . . ?
O3 S1 C10 106.32(9) . . ?
O2 S1 C10 105.16(9) . . ?
O5 S2 O4 113.44(10) . . ?
O5 S2 O6 113.25(9) . . ?
O4 S2 O6 111.82(10) . . ?
O5 S2 C26 106.56(9) . . ?
O4 S2 C26 104.52(9) . . ?
O6 S2 C26 106.46(9) . . ?
N2 P1 N1 121.35(9) . . ?
N2 P1 N3 118.97(9) . . ?
N1 P1 N3 118.67(9) . . ?
N2 P1 N5 90.80(8) . . ?
N1 P1 N5 93.49(8) . . ?
N3 P1 N5 95.76(9) . . ?
N2 P1 N4 86.98(8) . . ?
N1 P1 N4 85.68(7) . . ?
N3 P1 N4 87.37(8) . . ?
N5 P1 N4 176.77(8) . . ?
N9 P2 N10 119.85(9) . . ?
N9 P2 N8 121.59(9) . . ?
N10 P2 N8 117.49(9) . . ?
N9 P2 N12 95.03(9) . . ?
N10 P2 N12 90.65(8) . . ?
N8 P2 N12 94.50(8) . . ?
N9 P2 N11 85.81(8) . . ?
N10 P2 N11 87.55(8) . . ?
N8 P2 N11 86.40(8) . . ?
N12 P2 N11 178.21(8) . . ?
C1 N1 C2 111.99(16) . . ?
C1 N1 P1 125.95(15) . . ?
C2 N1 P1 120.54(13) . . ?
C4 N2 C5 111.42(16) . . ?
C4 N2 P1 129.08(14) . . ?
C5 N2 P1 119.10(13) . . ?
C8 N3 C7 110.76(18) . . ?
C8 N3 P1 118.41(14) . . ?
C7 N3 P1 122.81(15) . . ?
C3 N4 C9 112.05(16) . . ?
C3 N4 C6 111.94(16) . . ?
C9 N4 C6 112.34(16) . . ?
C3 N4 P1 107.37(12) . . ?
C9 N4 P1 106.05(12) . . ?
C6 N4 P1 106.62(12) . . ?
N6 N5 P1 124.31(15) . . ?
N7 N6 N5 173.8(2) . . ?
C18 N8 C17 110.41(16) . . ?
C18 N8 P2 119.10(13) . . ?
C17 N8 P2 124.05(14) . . ?
C21 N9 C20 112.69(17) . . ?
C21 N9 P2 120.46(14) . . ?
C20 N9 P2 126.73(15) . . ?
C24 N10 C23 111.62(17) . . ?
C24 N10 P2 118.14(13) . . ?
C23 N10 P2 123.98(15) . . ?
C19 N11 C25 112.86(16) . . ?
C19 N11 C22 111.56(16) . . ?
C25 N11 C22 112.49(16) . . ?
C19 N11 P2 106.53(12) . . ?
C25 N11 P2 105.49(12) . . ?
C22 N11 P2 107.38(12) . . ?
N13 N12 P2 123.17(15) . . ?
N14 N13 N12 173.8(2) . . ?
N1 C2 C3 106.55(16) . . ?
N4 C3 C2 104.66(16) . . ?
N2 C5 C6 107.38(16) . . ?
N4 C6 C5 104.16(16) . . ?
N3 C8 C9 107.56(17) . . ?
N4 C9 C8 105.21(16) . . ?
C11 C10 C15 119.22(19) . . ?
C11 C10 S1 120.88(16) . . ?
C15 C10 S1 119.87(16) . . ?
C10 C11 C12 120.1(2) . . ?
C11 C12 C13 121.2(2) . . ?
C14 C13 C12 117.9(2) . . ?
C14 C13 C16 121.1(2) . . ?
C12 C13 C16 121.0(2) . . ?
C15 C14 C13 121.5(2) . . ?
C14 C15 C10 120.1(2) . . ?
N8 C18 C19 107.59(17) . . ?
N11 C19 C18 105.03(16) . . ?
N9 C21 C22 106.90(17) . . ?
N11 C22 C21 104.23(16) . . ?
N10 C24 C25 107.45(16) . . ?
N11 C25 C24 104.80(17) . . ?
C31 C26 C27 119.04(19) . . ?
C31 C26 S2 121.89(16) . . ?
C27 C26 S2 119.08(15) . . ?
C28 C27 C26 120.52(19) . . ?
C27 C28 C29 121.1(2) . . ?
C30 C29 C28 117.9(2) . . ?
C30 C29 C32 121.2(2) . . ?
C28 C29 C32 120.9(2) . . ?
C29 C30 C31 121.2(2) . . ?
C26 C31 C30 120.2(2) . . ?

loop_
_geom_bond_atom_site_label_1
_geom_bond_atom_site_label_2
_geom_bond_distance
_geom_bond_site_symmetry_2
_geom_bond_publ_flag
S1 O1 1.4496(16) . ?
S1 O3 1.4507(16) . ?
S1 O2 1.4536(16) . ?
S1 C10 1.776(2) . ?
S2 O5 1.4485(16) . ?
S2 O4 1.4507(16) . ?
S2 O6 1.4525(15) . ?
S2 C26 1.777(2) . ?
P1 N2 1.6616(17) . ?
P1 N1 1.6649(16) . ?
P1 N3 1.6754(17) . ?
P1 N5 1.7666(18) . ?
P1 N4 1.9397(17) . ?
P2 N9 1.6612(17) . ?
P2 N10 1.6721(17) . ?
P2 N8 1.6804(17) . ?
P2 N12 1.7643(17) . ?
P2 N11 1.9450(17) . ?
N1 C1 1.467(3) . ?
N1 C2 1.469(2) . ?
N2 C4 1.465(2) . ?
N2 C5 1.466(2) . ?
N3 C8 1.470(3) . ?
N3 C7 1.471(3) . ?
N4 C3 1.483(3) . ?
N4 C9 1.492(3) . ?
N4 C6 1.494(2) . ?
N5 N6 1.225(2) . ?
N6 N7 1.134(3) . ?
N8 C18 1.470(2) . ?
N8 C17 1.471(3) . ?
N9 C21 1.466(3) . ?
N9 C20 1.473(3) . ?
N10 C24 1.461(2) . ?
N10 C23 1.467(3) . ?
N11 C19 1.486(3) . ?
N11 C25 1.487(2) . ?
N11 C22 1.488(2) . ?
N12 N13 1.229(2) . ?
N13 N14 1.138(2) . ?
C2 C3 1.511(3) . ?
C5 C6 1.508(3) . ?
C8 C9 1.504(3) . ?
C10 C11 1.385(3) . ?
C10 C15 1.389(3) . ?
C11 C12 1.386(3) . ?
C12 C13 1.390(3) . ?
C13 C14 1.386(3) . ?
C13 C16 1.505(3) . ?
C14 C15 1.379(3) . ?
C18 C19 1.514(3) . ?
C21 C22 1.509(3) . ?
C24 C25 1.509(3) . ?
C26 C31 1.385(3) . ?
C26 C27 1.392(3) . ?
C27 C28 1.377(3) . ?
C28 C29 1.396(3) . ?
C29 C30 1.389(3) . ?
C29 C32 1.502(3) . ?
C30 C31 1.390(3) . ?

loop_
_geom_hbond_atom_site_label_D
_geom_hbond_atom_site_label_H
_geom_hbond_atom_site_label_A
_geom_hbond_distance_DH
_geom_hbond_distance_HA
_geom_hbond_distance_DA
_geom_hbond_angle_DHA
_geom_hbond_site_symmetry_A
O7 H7WA O4 0.8400(10) 1.970(5) 2.801(2) 170(2) 2_665
O7 H7WB O2 0.8400(10) 1.999(3) 2.837(2) 175(2) .
